data_4074573
loop_
_publ_author_name
'Butikofer, Jeffrey L.'
'Parson, Thomas G.'
'Roddick, Dean M.'

_publ_section_title
;
 Adduct Studies and Reactivity oftrans-[(C2F5)2MeP]2Pt(Me)X (X = O2CCF3,
 OTF, OSO2F)
;
_journal_issue 26
_journal_name_full Organometallics
_journal_page_first 6108
_journal_paper_doi 10.1021/om060847p
_journal_volume 25
_journal_year 2006
_chemical_formula_moiety 'C11 H7 F23 O3 P2 Pt S'
_chemical_formula_sum 'C11 H7 F23 O3 P2 Pt S'
_chemical_formula_weight 913.26
_chemical_name_systematic
;
 ?
;
_space_group_IT_number 19
_symmetry_cell_setting orthorhombic
_symmetry_space_group_name_Hall 'P 2ac 2ab'
_symmetry_space_group_name_H-M 'P 21 21 21'
_atom_sites_solution_hydrogens geom
_atom_sites_solution_primary direct
_atom_sites_solution_secondary difmap
_audit_creation_method SHELXL-97
_cell_angle_alpha 90.00
_cell_angle_beta 90.00
_cell_angle_gamma 90.00
_cell_formula_units_Z 4
_cell_length_a 9.9400(10)
_cell_length_b 11.8053(12)
_cell_length_c 21.397(2)
_cell_measurement_reflns_used 8336
_cell_measurement_temperature 100(2)
_cell_measurement_theta_max 28.33
_cell_measurement_theta_min 2.26
_cell_volume 2510.8(4)
_computing_cell_refinement 'SMART, Bruker'
_computing_data_collection 'SMART, Bruker'
_computing_data_reduction 'SAINT, Bruker'
_computing_molecular_graphics 'Bruker SHELXL (Sheldrick, 1997)'
_computing_publication_material 'Bruker SHELXL (Sheldrick, 1997)'
_computing_structure_refinement 'SHELXL-97 (Sheldrick, 1997)'
_computing_structure_solution 'SHELXS-97 (Sheldrick, 1997)'
_diffrn_ambient_temperature 100(2)
_diffrn_measured_fraction_theta_full 0.978
_diffrn_measured_fraction_theta_max 0.978
_diffrn_measurement_device_type 'CCD Area Detector'
_diffrn_measurement_method 'phi and omega scans'
_diffrn_radiation_monochromator graphite
_diffrn_radiation_source 'fine-focus sealed tube'
_diffrn_radiation_type MoK\a
_diffrn_radiation_wavelength 0.71073
_diffrn_reflns_av_R_equivalents 0.0444
_diffrn_reflns_av_sigmaI/netI 0.0484
_diffrn_reflns_limit_h_max 13
_diffrn_reflns_limit_h_min -13
_diffrn_reflns_limit_k_max 15
_diffrn_reflns_limit_k_min -15
_diffrn_reflns_limit_l_max 27
_diffrn_reflns_limit_l_min -27
_diffrn_reflns_number 21305
_diffrn_reflns_theta_full 28.33
_diffrn_reflns_theta_max 28.33
_diffrn_reflns_theta_min 1.97
_diffrn_standards_decay_% 1
_diffrn_standards_interval_count 100
_diffrn_standards_number 3
_exptl_absorpt_coefficient_mu 5.984
_exptl_absorpt_correction_T_max 0.307
_exptl_absorpt_correction_T_min 0.189
_exptl_absorpt_correction_type multi-scan
_exptl_absorpt_process_details 'Sadabs (Sheldrick, 1996)'
_exptl_crystal_colour Colorless
_exptl_crystal_density_diffrn 2.416
_exptl_crystal_density_method 'not measured'
_exptl_crystal_description 'Rectangular Prism'
_exptl_crystal_F_000 1712
_exptl_crystal_size_max 0.30
_exptl_crystal_size_mid 0.28
_exptl_crystal_size_min 0.20
_refine_diff_density_max 2.376
_refine_diff_density_min -1.839
_refine_diff_density_rms 0.157
_refine_ls_abs_structure_details 'Flack H D (1983), Acta Cryst. A39, 876-881'
_refine_ls_abs_structure_Flack 0.070(6)
_refine_ls_extinction_method none
_refine_ls_goodness_of_fit_ref 1.026
_refine_ls_hydrogen_treatment constr
_refine_ls_matrix_type full
_refine_ls_number_parameters 370
_refine_ls_number_reflns 5979
_refine_ls_number_restraints 0
_refine_ls_restrained_S_all 1.026
_refine_ls_R_factor_all 0.0301
_refine_ls_R_factor_gt 0.0289
_refine_ls_shift/su_max 0.005
_refine_ls_shift/su_mean 0.000
_refine_ls_structure_factor_coef Fsqd
_refine_ls_weighting_details 'calc w=1/[\s^2^(Fo^2^)+(0.0374P)^2^+0.0000P] where P=(Fo^2^+2Fc^2^)/3'
_refine_ls_weighting_scheme calc
_refine_ls_wR_factor_gt 0.0687
_refine_ls_wR_factor_ref 0.0690
_reflns_number_gt 5760
_reflns_number_total 5979
_reflns_threshold_expression >2sigma(I)
_cod_data_source_file om060847psi20060915_042420.cif
_cod_data_source_block jlb39
_cod_depositor_comments
;
The following automatic conversions were performed:

'_symmetry_cell_setting' value 'Orthorhombic' changed to
'orthorhombic' according to
/home/saulius/struct/CIF-dictionaries/cif_core.dic dictionary named
'cif_core.dic' version 2.4.1 from
2010-06-29.

'_exptl_absorpt_correction_type' value 'Multi-scan'
changed to 'multi-scan' according to
/home/saulius/struct/CIF-dictionaries/cif_core.dic dictionary named
'cif_core.dic' version 2.4.1 from 2010-06-29.

Automatic conversion script
Id: cif_fix_values 1715 2011-07-08 13:25:40Z adriana 
;
_cod_original_cell_volume 2510.9(4)
_cod_original_sg_symbol_Hall 'P 2ac 2ac'
_cod_original_sg_symbol_H-M P2(1)2(1)2(1)
_cod_database_code 4074573

loop_
_symmetry_equiv_pos_as_xyz
'x, y, z'
'-x+1/2, -y, z+1/2'
'-x, y+1/2, -z+1/2'
'x+1/2, -y+1/2, -z'

loop_
_atom_site_label
_atom_site_type_symbol
_atom_site_fract_x
_atom_site_fract_y
_atom_site_fract_z
_atom_site_U_iso_or_equiv
_atom_site_adp_type
_atom_site_occupancy
_atom_site_symmetry_multiplicity
_atom_site_calc_flag
_atom_site_refinement_flags
Pt1 Pt 0.718116(17) 0.427625(13) 0.122175(7) 0.01353(6) Uani 1 1 d .
P1 P 0.74411(12) 0.26585(10) 0.17866(6) 0.0173(3) Uani 1 1 d .
P2 P 0.72939(12) 0.58500(9) 0.06235(5) 0.0149(2) Uani 1 1 d .
O1 O 0.5019(3) 0.4038(3) 0.11149(17) 0.0215(7) Uani 1 1 d .
C1 C 0.5980(6) 0.1830(5) 0.2019(3) 0.0268(12) Uani 1 1 d .
H1A H 0.6275 0.1166 0.2257 0.040 Uiso 1 1 calc R
H1B H 0.5492 0.1581 0.1645 0.040 Uiso 1 1 calc R
H1C H 0.5387 0.2296 0.2279 0.040 Uiso 1 1 calc R
C2 C 0.8585(5) 0.1635(4) 0.1340(3) 0.0249(11) Uani 1 1 d .
F1 F 0.9681(3) 0.2193(3) 0.11308(19) 0.0383(9) Uani 1 1 d .
F2 F 0.9015(4) 0.0780(3) 0.17207(18) 0.0400(8) Uani 1 1 d .
C3 C 0.7926(7) 0.1084(5) 0.0769(3) 0.0308(12) Uani 1 1 d .
F3 F 0.7305(5) 0.1876(3) 0.04142(18) 0.0487(11) Uani 1 1 d .
F4 F 0.6983(4) 0.0341(3) 0.09345(19) 0.0446(10) Uani 1 1 d .
F5 F 0.8823(5) 0.0541(4) 0.0416(2) 0.0558(12) Uani 1 1 d .
C4 C 0.8497(6) 0.2800(5) 0.2521(3) 0.0268(11) Uani 1 1 d .
F6 F 0.9798(4) 0.2959(4) 0.23719(18) 0.0429(9) Uani 1 1 d .
F7 F 0.8417(4) 0.1838(3) 0.28628(17) 0.0379(9) Uani 1 1 d .
C5 C 0.8075(7) 0.3769(6) 0.2959(3) 0.0413(16) Uani 1 1 d .
F8 F 0.6738(4) 0.3670(5) 0.3089(2) 0.0622(14) Uani 1 1 d .
F9 F 0.8747(5) 0.3748(4) 0.34884(18) 0.0498(10) Uani 1 1 d .
F10 F 0.8291(7) 0.4778(3) 0.2685(2) 0.079(2) Uani 1 1 d .
C6 C 0.5828(5) 0.6439(4) 0.0233(3) 0.0224(10) Uani 1 1 d .
H6A H 0.6091 0.7117 -0.0001 0.034 Uiso 1 1 calc R
H6B H 0.5146 0.6640 0.0544 0.034 Uiso 1 1 calc R
H6C H 0.5456 0.5876 -0.0056 0.034 Uiso 1 1 calc R
C7 C 0.8072(5) 0.7094(4) 0.1037(2) 0.0172(9) Uani 1 1 d .
F11 F 0.8329(4) 0.7956(2) 0.06262(15) 0.0288(7) Uani 1 1 d .
F12 F 0.9282(3) 0.6782(3) 0.12918(19) 0.0328(8) Uani 1 1 d .
C8 C 0.7235(7) 0.7619(4) 0.1577(3) 0.0252(11) Uani 1 1 d .
F13 F 0.7907(4) 0.8470(2) 0.18391(16) 0.0329(7) Uani 1 1 d .
F14 F 0.6986(5) 0.6839(3) 0.20173(16) 0.0395(9) Uani 1 1 d .
F15 F 0.6068(3) 0.8005(3) 0.13676(17) 0.0350(8) Uani 1 1 d .
C9 C 0.8554(5) 0.5701(5) -0.0044(2) 0.0215(9) Uani 1 1 d .
F16 F 0.9837(3) 0.5780(3) 0.01682(16) 0.0302(7) Uani 1 1 d .
F17 F 0.8370(4) 0.6553(3) -0.04630(15) 0.0301(7) Uani 1 1 d .
C10 C 0.8415(7) 0.4575(5) -0.0410(3) 0.0274(12) Uani 1 1 d .
F18 F 0.7125(4) 0.4333(3) -0.05108(18) 0.0427(9) Uani 1 1 d .
F19 F 0.9041(4) 0.4654(3) -0.09628(17) 0.0396(9) Uani 1 1 d .
F20 F 0.8987(4) 0.3720(3) -0.00925(17) 0.0405(9) Uani 1 1 d .
S1 S 0.41331(13) 0.46367(10) 0.15702(6) 0.0195(2) Uani 1 1 d .
O2 O 0.4318(4) 0.4259(4) 0.22052(19) 0.0367(9) Uani 1 1 d .
O3 O 0.4062(5) 0.5842(3) 0.1479(2) 0.0356(10) Uani 1 1 d .
C11 C 0.2486(6) 0.4079(6) 0.1337(3) 0.0408(16) Uani 1 1 d .
F21 F 0.2201(5) 0.4387(6) 0.0756(2) 0.087(2) Uani 1 1 d .
F22 F 0.1532(4) 0.4478(4) 0.1714(2) 0.0499(11) Uani 1 1 d .
F23 F 0.2479(4) 0.2975(4) 0.1368(4) 0.090(2) Uani 1 1 d .

loop_
_atom_site_aniso_label
_atom_site_aniso_U_11
_atom_site_aniso_U_22
_atom_site_aniso_U_33
_atom_site_aniso_U_23
_atom_site_aniso_U_13
_atom_site_aniso_U_12
Pt1 0.01442(8) 0.01215(8) 0.01402(9) 0.00115(6) 0.00088(7) -0.00016(6)
P1 0.0186(7) 0.0159(5) 0.0176(6) 0.0045(4) -0.0014(4) -0.0025(4)
P2 0.0151(5) 0.0141(5) 0.0156(5) 0.0013(4) -0.0002(5) -0.0002(5)
O1 0.0174(15) 0.0256(18) 0.0215(19) -0.0065(14) 0.0019(14) 0.0005(13)
C1 0.024(3) 0.029(3) 0.028(3) 0.004(2) 0.000(2) -0.013(2)
C2 0.019(2) 0.018(2) 0.038(3) 0.004(2) 0.003(2) 0.0065(18)
F1 0.0254(16) 0.0325(17) 0.057(3) -0.0064(18) 0.0134(16) -0.0026(14)
F2 0.0392(19) 0.0253(17) 0.056(2) 0.0114(17) -0.0103(17) 0.0092(16)
C3 0.037(3) 0.022(2) 0.033(3) -0.004(2) 0.007(3) 0.008(3)
F3 0.082(3) 0.0297(17) 0.035(2) -0.0043(14) -0.017(2) 0.011(2)
F4 0.051(2) 0.0316(18) 0.052(2) -0.0079(16) -0.007(2) -0.0060(17)
F5 0.055(3) 0.049(2) 0.064(3) -0.028(2) 0.014(2) 0.009(2)
C4 0.024(2) 0.034(3) 0.022(3) 0.008(2) -0.003(2) -0.007(2)
F6 0.0284(18) 0.068(3) 0.032(2) 0.0069(18) -0.0058(16) -0.0181(18)
F7 0.041(2) 0.0376(18) 0.035(2) 0.0194(15) -0.0121(17) -0.0074(17)
C5 0.045(4) 0.052(4) 0.027(3) -0.007(3) -0.011(3) -0.001(3)
F8 0.040(2) 0.099(4) 0.047(3) -0.035(3) -0.012(2) 0.019(2)
F9 0.053(3) 0.070(3) 0.027(2) -0.0065(19) -0.0146(18) -0.004(2)
F10 0.161(6) 0.034(2) 0.041(3) -0.0046(19) -0.038(3) -0.012(3)
C6 0.018(2) 0.018(2) 0.030(3) 0.003(2) -0.006(2) 0.0039(19)
C7 0.015(2) 0.023(2) 0.014(2) 0.0011(17) 0.0018(17) -0.0027(17)
F11 0.0391(18) 0.0163(14) 0.0310(18) 0.0034(12) 0.0094(15) -0.0069(13)
F12 0.0192(15) 0.0331(17) 0.046(2) -0.0111(16) -0.0095(16) -0.0009(12)
C8 0.036(3) 0.013(2) 0.027(3) -0.0122(18) 0.005(3) -0.004(2)
F13 0.0362(18) 0.0204(14) 0.0422(19) -0.0121(13) -0.0013(18) -0.0056(16)
F14 0.064(3) 0.0307(16) 0.0241(17) -0.0011(12) 0.0114(18) -0.0037(18)
F15 0.0237(16) 0.0365(18) 0.045(2) -0.0133(16) 0.0012(15) 0.0032(14)
C9 0.021(2) 0.025(2) 0.019(2) 0.003(2) 0.0050(19) -0.003(2)
F16 0.0153(13) 0.0420(19) 0.0335(18) 0.0004(16) 0.0051(12) 0.0011(14)
F17 0.0405(19) 0.0293(16) 0.0205(16) 0.0066(13) 0.0063(15) -0.0015(15)
C10 0.033(3) 0.027(3) 0.022(3) -0.002(2) 0.006(2) 0.006(2)
F18 0.0373(19) 0.0366(19) 0.054(2) -0.0225(17) 0.0023(18) -0.009(2)
F19 0.056(2) 0.0372(19) 0.0257(18) -0.0036(14) 0.0164(17) 0.0085(17)
F20 0.058(2) 0.0260(17) 0.038(2) 0.0029(15) 0.0138(18) 0.0151(17)
S1 0.0163(5) 0.0208(6) 0.0214(6) -0.0036(4) 0.0040(5) -0.0022(4)
O2 0.043(2) 0.041(2) 0.026(2) 0.000(2) 0.0050(18) 0.004(2)
O3 0.041(2) 0.0197(19) 0.046(2) -0.0039(17) 0.014(2) 0.0011(17)
C11 0.020(3) 0.050(4) 0.052(4) -0.020(3) 0.003(3) -0.004(2)
F21 0.033(2) 0.177(6) 0.051(3) -0.046(3) -0.015(2) 0.015(4)
F22 0.0221(17) 0.054(2) 0.074(3) -0.020(2) 0.0194(19) -0.0049(18)
F23 0.034(2) 0.046(2) 0.191(7) -0.051(3) 0.026(3) -0.0218(18)

loop_
_atom_type_symbol
_atom_type_description
_atom_type_scat_dispersion_real
_atom_type_scat_dispersion_imag
_atom_type_scat_source
C C 0.0033 0.0016 'International Tables Vol C Tables 4.2.6.8 and 6.1.1.4'
H H 0.0000 0.0000 'International Tables Vol C Tables 4.2.6.8 and 6.1.1.4'
O O 0.0106 0.0060 'International Tables Vol C Tables 4.2.6.8 and 6.1.1.4'
F F 0.0171 0.0103 'International Tables Vol C Tables 4.2.6.8 and 6.1.1.4'
P P 0.1023 0.0942 'International Tables Vol C Tables 4.2.6.8 and 6.1.1.4'
S S 0.1246 0.1234 'International Tables Vol C Tables 4.2.6.8 and 6.1.1.4'
Pt Pt -1.7033 8.3905 'International Tables Vol C Tables 4.2.6.8 and 6.1.1.4'

loop_
_geom_angle_atom_site_label_1
_geom_angle_atom_site_label_2
_geom_angle_atom_site_label_3
_geom_angle
O1 Pt1 P2 95.48(10)
O1 Pt1 P1 93.42(10)
P2 Pt1 P1 170.37(4)
C1 P1 C4 105.2(3)
C1 P1 C2 105.7(3)
C4 P1 C2 98.1(3)
C1 P1 Pt1 120.4(2)
C4 P1 Pt1 115.41(18)
C2 P1 Pt1 109.37(17)
C6 P2 C7 104.4(2)
C6 P2 C9 102.5(2)
C7 P2 C9 98.9(2)
C6 P2 Pt1 122.36(18)
C7 P2 Pt1 113.30(15)
C9 P2 Pt1 112.41(17)
S1 O1 Pt1 116.9(2)
P1 C1 H1A 109.5
P1 C1 H1B 109.5
H1A C1 H1B 109.5
P1 C1 H1C 109.5
H1A C1 H1C 109.5
H1B C1 H1C 109.5
F1 C2 F2 107.7(4)
F1 C2 C3 106.8(5)
F2 C2 C3 107.2(4)
F1 C2 P1 109.7(3)
F2 C2 P1 110.7(4)
C3 C2 P1 114.4(4)
F4 C3 F5 107.7(5)
F4 C3 F3 106.4(6)
F5 C3 F3 108.6(5)
F4 C3 C2 111.7(5)
F5 C3 C2 111.8(6)
F3 C3 C2 110.4(4)
F7 C4 F6 107.6(5)
F7 C4 C5 106.2(5)
F6 C4 C5 107.6(5)
F7 C4 P1 110.0(4)
F6 C4 P1 110.4(4)
C5 C4 P1 114.8(4)
F9 C5 F10 108.1(6)
F9 C5 F8 108.5(6)
F10 C5 F8 108.8(7)
F9 C5 C4 111.8(6)
F10 C5 C4 110.5(5)
F8 C5 C4 109.1(5)
P2 C6 H6A 109.5
P2 C6 H6B 109.5
H6A C6 H6B 109.5
P2 C6 H6C 109.5
H6A C6 H6C 109.5
H6B C6 H6C 109.5
F12 C7 F11 107.0(4)
F12 C7 C8 106.4(4)
F11 C7 C8 106.3(4)
F12 C7 P2 109.8(3)
F11 C7 P2 110.8(3)
C8 C7 P2 116.2(3)
F15 C8 F13 108.8(4)
F15 C8 F14 108.2(5)
F13 C8 F14 108.4(4)
F15 C8 C7 110.8(4)
F13 C8 C7 110.2(5)
F14 C8 C7 110.3(4)
F16 C9 F17 107.3(4)
F16 C9 C10 108.2(4)
F17 C9 C10 106.8(4)
F16 C9 P2 111.1(3)
F17 C9 P2 109.7(3)
C10 C9 P2 113.5(4)
F18 C10 F19 108.6(5)
F18 C10 F20 109.2(5)
F19 C10 F20 107.5(5)
F18 C10 C9 110.6(4)
F19 C10 C9 110.2(5)
F20 C10 C9 110.6(5)
O3 S1 O2 116.1(3)
O3 S1 O1 114.1(2)
O2 S1 O1 113.2(2)
O3 S1 C11 105.9(3)
O2 S1 C11 105.0(3)
O1 S1 C11 100.4(2)
F21 C11 F23 108.7(7)
F21 C11 F22 108.6(6)
F23 C11 F22 108.7(6)
F21 C11 S1 110.3(5)
F23 C11 S1 110.5(5)
F22 C11 S1 110.1(4)

loop_
_geom_bond_atom_site_label_1
_geom_bond_atom_site_label_2
_geom_bond_distance
Pt1 O1 2.179(3)
Pt1 P2 2.2590(11)
Pt1 P1 2.2749(12)
P1 C1 1.820(5)
P1 C4 1.896(6)
P1 C2 1.914(5)
P2 C6 1.819(5)
P2 C7 1.881(5)
P2 C9 1.908(5)
O1 S1 1.491(4)
C1 H1A 0.9800
C1 H1B 0.9800
C1 H1C 0.9800
C2 F1 1.349(6)
C2 F2 1.366(6)
C2 C3 1.530(8)
C3 F4 1.332(8)
C3 F5 1.334(7)
C3 F3 1.353(7)
C4 F7 1.353(6)
C4 F6 1.345(7)
C4 C5 1.538(9)
C5 F9 1.316(7)
C5 F10 1.344(9)
C5 F8 1.363(9)
C6 H6A 0.9800
C6 H6B 0.9800
C6 H6C 0.9800
C7 F12 1.371(6)
C7 F11 1.369(5)
C7 C8 1.553(7)
C8 F15 1.324(7)
C8 F13 1.330(6)
C8 F14 1.341(6)
C9 F16 1.356(6)
C9 F17 1.360(6)
C9 C10 1.549(8)
C10 F18 1.330(7)
C10 F19 1.341(7)
C10 F20 1.343(7)
S1 O3 1.439(4)
S1 O2 1.442(4)
S1 C11 1.834(6)
C11 F21 1.326(9)
C11 F23 1.304(8)
C11 F22 1.332(7)
